data_7112864
loop_
_publ_author_name
'Dong, Xiu-Qin'
'Teng, Huai-Long'
'Tong, Min-Chao'
'Huang, He'
'Tao, Hai-Yan'
'Wang, Chun-Jiang'

_publ_section_title
;
 Organocatalytic asymmetric Michael addition of alpha-aryl cyclopentanones
 to nitroolefins for construction of adjacent quaternary and tertiary
 stereocenters.
;
_journal_issue 36
_journal_name_full 'Chemical communications (Cambridge, England)'
_journal_page_first 6840
_journal_page_last 6842
_journal_paper_doi 10.1039/c0cc01987a
_journal_volume 46
_journal_year 2010
_chemical_absolute_configuration 9S,10S,14S
_chemical_formula_sum 'C26 H27 N O2 S'
_chemical_formula_weight 417.55
_chemical_name_systematic
;
?
;
_space_group_IT_number 19
_symmetry_cell_setting orthorhombic
_symmetry_space_group_name_Hall 'P 2ac 2ab'
_symmetry_space_group_name_H-M 'P 21 21 21'
_atom_sites_solution_hydrogens geom
_atom_sites_solution_primary direct
_atom_sites_solution_secondary difmap
_audit_creation_method SHELXL-97
_cell_angle_alpha 90.00
_cell_angle_beta 90.00
_cell_angle_gamma 90.00
_cell_formula_units_Z 4
_cell_length_a 7.4773(6)
_cell_length_b 11.8993(9)
_cell_length_c 25.2455(19)
_cell_measurement_temperature 293(2)
_cell_volume 2246.2(3)
_computing_cell_refinement 'Bruker SMART'
_computing_data_collection 'Bruker SMART'
_computing_data_reduction 'Bruker SAINT'
_computing_molecular_graphics 'Bruker SHELXTL'
_computing_structure_refinement 'SHELXL-97 (Sheldrick, 1997)'
_computing_structure_solution 'SHELXS-97 (Sheldrick, 1990)'
_diffrn_ambient_temperature 293(2)
_diffrn_measured_fraction_theta_full 0.999
_diffrn_measured_fraction_theta_max 0.999
_diffrn_radiation_monochromator graphite
_diffrn_radiation_source 'fine-focus sealed tube'
_diffrn_radiation_type MoK\a
_diffrn_radiation_wavelength 0.71073
_diffrn_reflns_av_R_equivalents 0.0158
_diffrn_reflns_av_sigmaI/netI 0.0183
_diffrn_reflns_limit_h_max 8
_diffrn_reflns_limit_h_min -9
_diffrn_reflns_limit_k_max 14
_diffrn_reflns_limit_k_min -10
_diffrn_reflns_limit_l_max 31
_diffrn_reflns_limit_l_min -29
_diffrn_reflns_number 13606
_diffrn_reflns_theta_full 26.50
_diffrn_reflns_theta_max 26.50
_diffrn_reflns_theta_min 2.35
_exptl_absorpt_coefficient_mu 0.166
_exptl_absorpt_correction_T_max 0.9628
_exptl_absorpt_correction_T_min 0.9550
_exptl_absorpt_correction_type multi-scan
_exptl_absorpt_process_details SADABS
_exptl_crystal_colour colourless
_exptl_crystal_density_diffrn 1.235
_exptl_crystal_density_method 'not measured'
_exptl_crystal_description block
_exptl_crystal_F_000 888
_exptl_crystal_size_max 0.28
_exptl_crystal_size_mid 0.27
_exptl_crystal_size_min 0.23
_refine_diff_density_max 0.189
_refine_diff_density_min -0.195
_refine_diff_density_rms 0.022
_refine_ls_abs_structure_details 'Flack H D (1983), Acta Cryst. A39, 876-881'
_refine_ls_abs_structure_Flack 0.05(7)
_refine_ls_extinction_coef 0.0031(4)
_refine_ls_extinction_expression Fc^*^=kFc[1+0.001xFc^2^\l^3^/sin(2\q)]^-1/4^
_refine_ls_extinction_method SHELXL
_refine_ls_goodness_of_fit_ref 0.977
_refine_ls_hydrogen_treatment constr
_refine_ls_matrix_type full
_refine_ls_number_parameters 273
_refine_ls_number_reflns 4657
_refine_ls_number_restraints 0
_refine_ls_restrained_S_all 0.977
_refine_ls_R_factor_all 0.0500
_refine_ls_R_factor_gt 0.0364
_refine_ls_shift/su_max 0.003
_refine_ls_shift/su_mean 0.000
_refine_ls_structure_factor_coef Fsqd
_refine_ls_weighting_details 'calc w=1/[\s^2^(Fo^2^)+(0.0233P)^2^+0.4350P] where P=(Fo^2^+2Fc^2^)/3'
_refine_ls_weighting_scheme calc
_refine_ls_wR_factor_gt 0.0725
_refine_ls_wR_factor_ref 0.0787
_reflns_number_gt 3641
_reflns_number_total 4657
_reflns_threshold_expression >2sigma(I)
_cod_data_source_file c0cc01987a.txt
_cod_data_source_block 100302dxq_0m
_cod_depositor_comments
;
The following automatic conversions were performed:

'_symmetry_cell_setting' value 'Orthorhombic' changed to
'orthorhombic' according to
/usr/data/users/saulius/automatic-downloads/retrospective/RSC/lib/dictionaries/cif_core.dic
dictionary named 'cif_core.dic' version 2.4.2 from 2011-04-26.

Automatic conversion script
Id: cif_fix_values 2281 2013-09-26 08:29:07Z andrius 
;
_cod_original_sg_symbol_H-M P2(1)2(1)2(1)
_cod_database_code 7112864

loop_
_symmetry_equiv_pos_as_xyz
'x, y, z'
'-x+1/2, -y, z+1/2'
'-x, y+1/2, -z+1/2'
'x+1/2, -y+1/2, -z'

loop_
_atom_site_label
_atom_site_type_symbol
_atom_site_fract_x
_atom_site_fract_y
_atom_site_fract_z
_atom_site_U_iso_or_equiv
_atom_site_adp_type
_atom_site_occupancy
_atom_site_symmetry_multiplicity
_atom_site_calc_flag
_atom_site_refinement_flags
C1 C 0.4623(3) 0.63148(15) 0.05458(8) 0.0700(5) Uani 1 1 d .
C2 C 0.3612(3) 0.55139(17) 0.02910(9) 0.0734(5) Uani 1 1 d .
H2 H 0.2727 0.5125 0.0474 0.088 Uiso 1 1 calc R
C3 C 0.3918(3) 0.52923(19) -0.02344(10) 0.0830(6) Uani 1 1 d .
H3 H 0.3236 0.4744 -0.0402 0.100 Uiso 1 1 calc R
C4 C 0.5199(3) 0.5852(2) -0.05227(9) 0.0872(7) Uani 1 1 d .
C5 C 0.6172(4) 0.6641(2) -0.02602(11) 0.1130(9) Uani 1 1 d .
H5 H 0.7041 0.7036 -0.0446 0.136 Uiso 1 1 calc R
C6 C 0.5927(4) 0.68802(19) 0.02695(11) 0.0990(8) Uani 1 1 d .
H6 H 0.6634 0.7416 0.0437 0.119 Uiso 1 1 calc R
C7 C 0.5500(5) 0.5624(3) -0.11034(10) 0.1295(11) Uani 1 1 d .
H7A H 0.4777 0.6126 -0.1310 0.194 Uiso 1 1 calc R
H7B H 0.5175 0.4862 -0.1182 0.194 Uiso 1 1 calc R
H7C H 0.6738 0.5740 -0.1188 0.194 Uiso 1 1 calc R
C8 C 0.4893(2) 0.44515(15) 0.14954(8) 0.0607(5) Uani 1 1 d .
H8A H 0.4918 0.4205 0.1129 0.073 Uiso 1 1 calc R
H8B H 0.3702 0.4337 0.1638 0.073 Uiso 1 1 calc R
C9 C 0.6285(2) 0.38494(14) 0.18220(7) 0.0554(4) Uani 1 1 d .
H9 H 0.6037 0.4036 0.2193 0.067 Uiso 1 1 calc R
C10 C 0.8074(2) 0.44687(17) 0.16724(7) 0.0605(5) Uani 1 1 d .
C11 C 0.9308(3) 0.4553(2) 0.21612(8) 0.0783(6) Uani 1 1 d .
H11A H 0.9260 0.3868 0.2369 0.094 Uiso 1 1 calc R
H11B H 1.0536 0.4688 0.2055 0.094 Uiso 1 1 calc R
C12 C 0.8578(3) 0.5544(2) 0.24760(9) 0.0937(8) Uani 1 1 d .
H12A H 0.7533 0.5327 0.2680 0.112 Uiso 1 1 calc R
H12B H 0.9477 0.5842 0.2715 0.112 Uiso 1 1 calc R
C13 C 0.8095(3) 0.6393(2) 0.20537(10) 0.0921(7) Uani 1 1 d .
H13A H 0.9131 0.6840 0.1957 0.110 Uiso 1 1 calc R
H13B H 0.7160 0.6892 0.2178 0.110 Uiso 1 1 calc R
C14 C 0.7444(3) 0.57031(17) 0.15801(8) 0.0686(5) Uani 1 1 d .
H14 H 0.7944 0.6000 0.1250 0.082 Uiso 1 1 calc R
C15 C 0.6248(2) 0.25895(15) 0.17837(7) 0.0548(4) Uani 1 1 d .
C16 C 0.5807(3) 0.20137(16) 0.13248(8) 0.0701(5) Uani 1 1 d .
H16 H 0.5546 0.2417 0.1019 0.084 Uiso 1 1 calc R
C17 C 0.5746(3) 0.08599(18) 0.13117(10) 0.0823(6) Uani 1 1 d .
H17 H 0.5456 0.0495 0.0998 0.099 Uiso 1 1 calc R
C18 C 0.6110(3) 0.02420(19) 0.17569(11) 0.0872(7) Uani 1 1 d .
H18 H 0.6045 -0.0538 0.1750 0.105 Uiso 1 1 calc R
C19 C 0.6571(3) 0.0795(2) 0.22135(11) 0.0874(7) Uani 1 1 d .
H19 H 0.6857 0.0385 0.2515 0.105 Uiso 1 1 calc R
C20 C 0.6614(3) 0.19573(18) 0.22296(8) 0.0695(5) Uani 1 1 d .
H20 H 0.6894 0.2318 0.2546 0.083 Uiso 1 1 calc R
C21 C 0.8964(2) 0.39364(15) 0.11913(8) 0.0595(4) Uani 1 1 d .
C22 C 0.8520(3) 0.42352(18) 0.06771(8) 0.0707(5) Uani 1 1 d .
H22 H 0.7668 0.4792 0.0621 0.085 Uiso 1 1 calc R
C23 C 0.9314(3) 0.3724(2) 0.02450(9) 0.0831(6) Uani 1 1 d .
H23 H 0.8999 0.3948 -0.0095 0.100 Uiso 1 1 calc R
C24 C 1.0540(4) 0.2906(2) 0.03123(11) 0.0961(8) Uani 1 1 d .
H24 H 1.1069 0.2565 0.0020 0.115 Uiso 1 1 calc R
C25 C 1.1000(3) 0.2579(2) 0.08151(12) 0.0932(7) Uani 1 1 d .
H25 H 1.1849 0.2017 0.0863 0.112 Uiso 1 1 calc R
C26 C 1.0209(3) 0.30814(18) 0.12526(10) 0.0780(6) Uani 1 1 d .
H26 H 1.0518 0.2842 0.1591 0.094 Uiso 1 1 calc R
N1 N 0.5452(2) 0.56281(13) 0.15447(7) 0.0673(4) Uani 1 1 d .
O1 O 0.5093(3) 0.76291(12) 0.13466(7) 0.1147(7) Uani 1 1 d .
O2 O 0.2455(2) 0.63591(14) 0.13459(7) 0.0969(5) Uani 1 1 d .
S1 S 0.43018(9) 0.65712(5) 0.12262(2) 0.08170(18) Uani 1 1 d .

loop_
_atom_site_aniso_label
_atom_site_aniso_U_11
_atom_site_aniso_U_22
_atom_site_aniso_U_33
_atom_site_aniso_U_23
_atom_site_aniso_U_13
_atom_site_aniso_U_12
C1 0.0780(13) 0.0502(10) 0.0818(13) 0.0080(9) -0.0077(11) 0.0006(10)
C2 0.0652(12) 0.0698(13) 0.0853(15) 0.0122(11) -0.0076(11) -0.0068(11)
C3 0.0847(16) 0.0797(15) 0.0846(15) 0.0011(12) -0.0124(13) -0.0142(12)
C4 0.0981(18) 0.0843(15) 0.0793(15) 0.0118(12) -0.0057(13) -0.0146(14)
C5 0.127(2) 0.116(2) 0.0957(19) 0.0240(17) 0.0057(17) -0.052(2)
C6 0.121(2) 0.0769(15) 0.0991(18) 0.0100(13) -0.0135(16) -0.0449(15)
C7 0.156(3) 0.148(3) 0.0841(18) 0.0075(17) 0.0113(19) -0.020(2)
C8 0.0556(11) 0.0589(11) 0.0677(12) -0.0009(9) -0.0027(9) 0.0006(9)
C9 0.0525(10) 0.0634(11) 0.0503(10) -0.0008(8) 0.0000(8) 0.0013(8)
C10 0.0526(10) 0.0688(12) 0.0600(11) -0.0055(9) -0.0022(8) -0.0050(9)
C11 0.0561(11) 0.1055(17) 0.0733(13) -0.0145(12) -0.0074(10) -0.0093(13)
C12 0.0701(14) 0.133(2) 0.0781(15) -0.0362(15) -0.0044(12) -0.0152(15)
C13 0.0782(15) 0.0931(17) 0.1049(18) -0.0375(15) -0.0006(13) -0.0145(14)
C14 0.0694(12) 0.0649(12) 0.0714(13) -0.0112(10) 0.0072(10) -0.0119(10)
C15 0.0443(9) 0.0625(11) 0.0575(10) 0.0084(8) 0.0041(8) 0.0025(8)
C16 0.0814(13) 0.0644(11) 0.0644(12) 0.0020(9) -0.0033(11) 0.0045(10)
C17 0.0888(15) 0.0680(12) 0.0901(16) -0.0091(12) 0.0033(14) -0.0002(12)
C18 0.0824(16) 0.0597(13) 0.119(2) 0.0098(14) 0.0138(15) 0.0021(12)
C19 0.0751(15) 0.0814(16) 0.1056(19) 0.0388(15) 0.0006(14) 0.0032(14)
C20 0.0593(11) 0.0837(15) 0.0655(12) 0.0146(10) -0.0042(10) -0.0031(11)
C21 0.0465(10) 0.0653(11) 0.0667(11) -0.0090(9) 0.0028(9) -0.0108(8)
C22 0.0620(12) 0.0825(14) 0.0676(13) -0.0082(11) 0.0036(10) -0.0056(11)
C23 0.0718(14) 0.1080(18) 0.0695(13) -0.0152(12) 0.0076(12) -0.0133(14)
C24 0.0791(16) 0.117(2) 0.0924(18) -0.0344(15) 0.0126(14) -0.0043(16)
C25 0.0670(14) 0.0907(17) 0.122(2) -0.0243(15) 0.0111(14) 0.0137(13)
C26 0.0635(12) 0.0838(14) 0.0867(15) -0.0061(12) 0.0009(12) 0.0010(11)
N1 0.0701(10) 0.0567(9) 0.0751(10) -0.0021(8) -0.0049(9) 0.0016(8)
O1 0.1774(19) 0.0529(8) 0.1139(13) -0.0119(8) -0.0169(13) 0.0032(10)
O2 0.0789(10) 0.1062(12) 0.1057(12) 0.0081(10) 0.0082(9) 0.0360(9)
S1 0.1030(4) 0.0565(3) 0.0857(4) -0.0030(3) -0.0063(4) 0.0140(3)

loop_
_atom_type_symbol
_atom_type_description
_atom_type_scat_dispersion_real
_atom_type_scat_dispersion_imag
_atom_type_scat_source
C C 0.0033 0.0016 'International Tables Vol C Tables 4.2.6.8 and 6.1.1.4'
H H 0.0000 0.0000 'International Tables Vol C Tables 4.2.6.8 and 6.1.1.4'
N N 0.0061 0.0033 'International Tables Vol C Tables 4.2.6.8 and 6.1.1.4'
O O 0.0106 0.0060 'International Tables Vol C Tables 4.2.6.8 and 6.1.1.4'
S S 0.1246 0.1234 'International Tables Vol C Tables 4.2.6.8 and 6.1.1.4'

loop_
_geom_angle_atom_site_label_1
_geom_angle_atom_site_label_2
_geom_angle_atom_site_label_3
_geom_angle
C2 C1 C6 119.4(2)
C2 C1 S1 120.07(17)
C6 C1 S1 120.44(18)
C3 C2 C1 119.6(2)
C3 C2 H2 120.2
C1 C2 H2 120.2
C2 C3 C4 122.3(2)
C2 C3 H3 118.8
C4 C3 H3 118.8
C5 C4 C3 116.7(2)
C5 C4 C7 121.2(2)
C3 C4 C7 122.1(2)
C4 C5 C6 123.0(2)
C4 C5 H5 118.5
C6 C5 H5 118.5
C1 C6 C5 119.0(2)
C1 C6 H6 120.5
C5 C6 H6 120.5
C4 C7 H7A 109.5
C4 C7 H7B 109.5
H7A C7 H7B 109.5
C4 C7 H7C 109.5
H7A C7 H7C 109.5
H7B C7 H7C 109.5
N1 C8 C9 102.13(14)
N1 C8 H8A 111.3
C9 C8 H8A 111.3
N1 C8 H8B 111.3
C9 C8 H8B 111.3
H8A C8 H8B 109.2
C15 C9 C8 115.22(15)
C15 C9 C10 117.86(15)
C8 C9 C10 103.48(14)
C15 C9 H9 106.5
C8 C9 H9 106.5
C10 C9 H9 106.5
C21 C10 C11 113.80(16)
C21 C10 C14 113.86(17)
C11 C10 C14 103.81(16)
C21 C10 C9 111.59(14)
C11 C10 C9 110.28(16)
C14 C10 C9 102.70(14)
C12 C11 C10 104.66(18)
C12 C11 H11A 110.8
C10 C11 H11A 110.8
C12 C11 H11B 110.8
C10 C11 H11B 110.8
H11A C11 H11B 108.9
C13 C12 C11 103.59(18)
C13 C12 H12A 111.0
C11 C12 H12A 111.0
C13 C12 H12B 111.0
C11 C12 H12B 111.0
H12A C12 H12B 109.0
C12 C13 C14 105.56(19)
C12 C13 H13A 110.6
C14 C13 H13A 110.6
C12 C13 H13B 110.6
C14 C13 H13B 110.6
H13A C13 H13B 108.8
N1 C14 C13 113.32(17)
N1 C14 C10 104.70(16)
C13 C14 C10 107.00(18)
N1 C14 H14 110.5
C13 C14 H14 110.5
C10 C14 H14 110.5
C20 C15 C16 117.33(18)
C20 C15 C9 119.17(17)
C16 C15 C9 123.47(16)
C17 C16 C15 121.5(2)
C17 C16 H16 119.3
C15 C16 H16 119.3
C18 C17 C16 120.7(2)
C18 C17 H17 119.7
C16 C17 H17 119.7
C17 C18 C19 118.8(2)
C17 C18 H18 120.6
C19 C18 H18 120.6
C18 C19 C20 120.7(2)
C18 C19 H19 119.7
C20 C19 H19 119.7
C15 C20 C19 121.0(2)
C15 C20 H20 119.5
C19 C20 H20 119.5
C22 C21 C26 116.94(19)
C22 C21 C10 122.39(17)
C26 C21 C10 120.60(19)
C23 C22 C21 121.6(2)
C23 C22 H22 119.2
C21 C22 H22 119.2
C24 C23 C22 120.7(2)
C24 C23 H23 119.7
C22 C23 H23 119.7
C23 C24 C25 119.5(2)
C23 C24 H24 120.3
C25 C24 H24 120.3
C24 C25 C26 120.5(2)
C24 C25 H25 119.8
C26 C25 H25 119.8
C25 C26 C21 120.9(2)
C25 C26 H26 119.6
C21 C26 H26 119.6
C8 N1 C14 110.27(15)
C8 N1 S1 117.75(13)
C14 N1 S1 121.02(15)
O1 S1 O2 120.67(12)
O1 S1 N1 106.54(10)
O2 S1 N1 106.46(10)
O1 S1 C1 107.75(10)
O2 S1 C1 107.81(11)
N1 S1 C1 106.89(9)

loop_
_geom_bond_atom_site_label_1
_geom_bond_atom_site_label_2
_geom_bond_distance
C1 C2 1.376(3)
C1 C6 1.375(3)
C1 S1 1.761(2)
C2 C3 1.372(3)
C2 H2 0.9300
C3 C4 1.375(3)
C3 H3 0.9300
C4 C5 1.359(3)
C4 C7 1.508(3)
C5 C6 1.380(3)
C5 H5 0.9300
C6 H6 0.9300
C7 H7A 0.9600
C7 H7B 0.9600
C7 H7C 0.9600
C8 N1 1.467(2)
C8 C9 1.509(2)
C8 H8A 0.9700
C8 H8B 0.9700
C9 C15 1.502(2)
C9 C10 1.574(2)
C9 H9 0.9800
C10 C21 1.523(3)
C10 C11 1.544(3)
C10 C14 1.560(3)
C11 C12 1.524(3)
C11 H11A 0.9700
C11 H11B 0.9700
C12 C13 1.512(3)
C12 H12A 0.9700
C12 H12B 0.9700
C13 C14 1.530(3)
C13 H13A 0.9700
C13 H13B 0.9700
C14 N1 1.494(2)
C14 H14 0.9800
C15 C20 1.381(2)
C15 C16 1.386(3)
C16 C17 1.374(3)
C16 H16 0.9300
C17 C18 1.370(3)
C17 H17 0.9300
C18 C19 1.372(3)
C18 H18 0.9300
C19 C20 1.384(3)
C19 H19 0.9300
C20 H20 0.9300
C21 C22 1.386(3)
C21 C26 1.388(3)
C22 C23 1.382(3)
C22 H22 0.9300
C23 C24 1.349(3)
C23 H23 0.9300
C24 C25 1.371(4)
C24 H24 0.9300
C25 C26 1.388(3)
C25 H25 0.9300
C26 H26 0.9300
N1 S1 1.6268(17)
O1 S1 1.4237(16)
O2 S1 1.4359(17)

loop_
_geom_torsion_atom_site_label_1
_geom_torsion_atom_site_label_2
_geom_torsion_atom_site_label_3
_geom_torsion_atom_site_label_4
_geom_torsion
C6 C1 C2 C3 -0.1(3)
S1 C1 C2 C3 -177.62(17)
C1 C2 C3 C4 -0.7(3)
C2 C3 C4 C5 0.5(4)
C2 C3 C4 C7 -178.5(3)
C3 C4 C5 C6 0.4(4)
C7 C4 C5 C6 179.5(3)
C2 C1 C6 C5 1.0(4)
S1 C1 C6 C5 178.5(2)
C4 C5 C6 C1 -1.2(4)
N1 C8 C9 C15 -171.02(15)
N1 C8 C9 C10 -40.93(17)
C15 C9 C10 C21 39.9(2)
C8 C9 C10 C21 -88.56(18)
C15 C9 C10 C11 -87.6(2)
C8 C9 C10 C11 143.93(16)
C15 C9 C10 C14 162.28(16)
C8 C9 C10 C14 33.79(17)
C21 C10 C11 C12 153.56(18)
C14 C10 C11 C12 29.2(2)
C9 C10 C11 C12 -80.2(2)
C10 C11 C12 C13 -39.8(2)
C11 C12 C13 C14 34.5(2)
C12 C13 C14 N1 98.7(2)
C12 C13 C14 C10 -16.2(2)
C21 C10 C14 N1 107.10(18)
C11 C10 C14 N1 -128.63(16)
C9 C10 C14 N1 -13.71(19)
C21 C10 C14 C13 -132.36(17)
C11 C10 C14 C13 -8.1(2)
C9 C10 C14 C13 106.83(17)
C8 C9 C15 C20 -143.24(17)
C10 C9 C15 C20 94.1(2)
C8 C9 C15 C16 34.6(3)
C10 C9 C15 C16 -88.1(2)
C20 C15 C16 C17 -0.4(3)
C9 C15 C16 C17 -178.31(19)
C15 C16 C17 C18 0.5(4)
C16 C17 C18 C19 -1.3(4)
C17 C18 C19 C20 2.0(4)
C16 C15 C20 C19 1.1(3)
C9 C15 C20 C19 179.11(19)
C18 C19 C20 C15 -2.0(4)
C11 C10 C21 C22 -148.48(19)
C14 C10 C21 C22 -29.8(2)
C9 C10 C21 C22 85.9(2)
C11 C10 C21 C26 34.6(3)
C14 C10 C21 C26 153.35(17)
C9 C10 C21 C26 -91.0(2)
C26 C21 C22 C23 -1.5(3)
C10 C21 C22 C23 -178.53(18)
C21 C22 C23 C24 0.7(3)
C22 C23 C24 C25 0.0(4)
C23 C24 C25 C26 0.2(4)
C24 C25 C26 C21 -1.2(3)
C22 C21 C26 C25 1.8(3)
C10 C21 C26 C25 178.82(19)
C9 C8 N1 C14 33.5(2)
C9 C8 N1 S1 178.13(12)
C13 C14 N1 C8 -128.17(19)
C10 C14 N1 C8 -11.9(2)
C13 C14 N1 S1 88.6(2)
C10 C14 N1 S1 -155.18(13)
C8 N1 S1 O1 179.03(15)
C14 N1 S1 O1 -40.34(18)
C8 N1 S1 O2 49.05(17)
C14 N1 S1 O2 -170.32(15)
C8 N1 S1 C1 -65.98(17)
C14 N1 S1 C1 74.66(17)
C2 C1 S1 O1 -162.88(16)
C6 C1 S1 O1 19.6(2)
C2 C1 S1 O2 -31.17(19)
C6 C1 S1 O2 151.31(19)
C2 C1 S1 N1 82.94(18)
C6 C1 S1 N1 -94.6(2)
